data_3000564
loop_
_publ_author_name
'Gwilherm Nenert'

_publ_section_title
;
 ?
;
_journal_name_full 'To be published in Powder diffraction'
_chemical_formula_sum 'Cd O4 Rb V'
_space_group_name_Hall 'P 2yb'
_space_group_name_H-M_alt 'P 1 21 1'
_cell_angle_alpha 90
_cell_angle_beta 105.6169(10)
_cell_angle_gamma 90
_cell_length_a 12.53677(16)
_cell_length_b 5.82451(7)
_cell_length_c 12.47733(17)
_cell_measurement_temperature 293
_cell_volume 877.47(2)
_diffrn_ambient_temperature 293
_diffrn_radiation_probe x-ray
_diffrn_radiation_wavelength 1.54059
_refine_ls_goodness_of_fit_all 1.48
_refine_ls_R_factor_all 0.0639
_refine_ls_R_factor_gt 0.0569
_refine_ls_wR_factor_all 0.0563
_refine_ls_wR_factor_gt 0.0552
_cod_database_code 3000564
_cod_hold_until_date 2025-03-03
_cod_depositor_requested_release_date 2025-03-03

loop_
_atom_site_label
_atom_site_fract_x
_atom_site_fract_y
_atom_site_fract_z
? ? ? ?
